data_4000286
_journal_name_full 'Chemistry of Materials'
_journal_paper_doi 10.1021/cm034206l
_journal_year 2003
_chemical_formula_sum 'C4 H18 Fe2 N2 O14 P4'
_chemical_formula_weight 553.78
_space_group_IT_number 2
_symmetry_cell_setting triclinic
_symmetry_space_group_name_Hall '-P 1'
_symmetry_space_group_name_H-M 'P -1'
_atom_sites_solution_hydrogens geom
_atom_sites_solution_primary direct
_atom_sites_solution_secondary difmap
_cell_angle_alpha 71.551(4)
_cell_angle_beta 82.552(4)
_cell_angle_gamma 87.627(4)
_cell_formula_units_Z 1
_cell_length_a 5.5191(12)
_cell_length_b 7.7183(16)
_cell_length_c 10.051(2)
_cell_measurement_reflns_used 1389
_cell_measurement_temperature 293(2)
_cell_measurement_theta_max 27.51
_cell_measurement_theta_min 2.15
_cell_volume 402.74(15)
_diffrn_ambient_temperature 293(2)
_diffrn_detector_area_resol_mean 4K
_diffrn_measurement_device_type 'Siemens SMART CCD'
_diffrn_measurement_method CCD
_diffrn_radiation_monochromator graphite
_diffrn_radiation_source 'fine-focus sealed tube'
_diffrn_radiation_type MoK\a
_diffrn_radiation_wavelength 0.71073
_diffrn_reflns_av_R_equivalents 0.0745
_diffrn_reflns_av_sigmaI/netI 0.0421
_diffrn_reflns_limit_h_max 7
_diffrn_reflns_limit_h_min -6
_diffrn_reflns_limit_k_max 9
_diffrn_reflns_limit_k_min -9
_diffrn_reflns_limit_l_max 12
_diffrn_reflns_limit_l_min 0
_diffrn_reflns_number 2469
_diffrn_reflns_theta_max 27.51
_diffrn_reflns_theta_min 2.15
_diffrn_standards_decay_% 0.0
_exptl_absorpt_coefficient_mu 2.277
_exptl_absorpt_correction_T_max 0.933
_exptl_absorpt_correction_T_min 0.613
_exptl_absorpt_correction_type empirical
_exptl_absorpt_process_details ?
_exptl_crystal_colour colorless
_exptl_crystal_density_diffrn 2.283
_exptl_crystal_density_method 'not measured'
_exptl_crystal_description needle
_exptl_crystal_F_000 280
_exptl_crystal_size_max 0.15
_exptl_crystal_size_mid 0.02
_exptl_crystal_size_min 0.02
_refine_ls_extinction_coef ?
_refine_ls_extinction_method none
_refine_ls_goodness_of_fit_ref 1.024
_refine_ls_hydrogen_treatment mixed
_refine_ls_matrix_type full
_refine_ls_number_parameters 136
_refine_ls_number_reflns 1737
_refine_ls_number_restraints 0
_refine_ls_restrained_S_all 1.024
_refine_ls_R_factor_all 0.0439
_refine_ls_R_factor_gt 0.0398
_refine_ls_shift/su_max 0.001
_refine_ls_shift/su_mean 0.000
_refine_ls_structure_factor_coef Fsqd
_refine_ls_weighting_details 'calc w=1/[\s^2^(Fo^2^)+(0.0669P)^2^+0.0000P] where P=(Fo^2^+2Fc^2^)/3'
_refine_ls_weighting_scheme calc
_refine_ls_wR_factor_gt 0.1009
_refine_ls_wR_factor_ref 0.1033
_reflns_number_gt 1564
_reflns_number_total 1737
_reflns_threshold_expression >2sigma(I)
_cod_depositor_comments
;
The following automatic conversions were performed:
'_symmetry_cell_setting' value 'Triclinic' changed to 'triclinic'
according to '/home/saulius/struct/CIF-dictionaries/cif_core.dic'
dictionary named 'cif_core.dic' version 2.4.1 from 2010-06-29.

Automatic conversion script
Id: cif_fix_enum 1527 2010-12-29 10:47:43Z saulius 
;
_cod_original_sg_symbol_H-M P-1
_cod_database_code 4000286

loop_
_symmetry_equiv_pos_as_xyz
'x, y, z'
'-x, -y, -z'

loop_
_atom_site_label
_atom_site_type_symbol
_atom_site_fract_x
_atom_site_fract_y
_atom_site_fract_z
_atom_site_U_iso_or_equiv
_atom_site_adp_type
_atom_site_occupancy
_atom_site_symmetry_multiplicity
_atom_site_calc_flag
_atom_site_refinement_flags
_atom_site_disorder_assembly
_atom_site_disorder_group
Fe1 Fe 0.31835(8) 0.35983(6) 0.63172(5) 0.01318(17) Uani 1 1 d . . .
P1 P 0.77931(15) 0.13747(11) 0.74928(8) 0.0121(2) Uani 1 1 d . . .
P2 P 0.77526(14) 0.53851(10) 0.70991(8) 0.0119(2) Uani 1 1 d . . .
O1 O 0.5966(4) 0.1562(3) 0.6446(2) 0.0166(5) Uani 1 1 d . . .
O2 O 1.0449(4) 0.1540(3) 0.6889(3) 0.0191(5) Uani 1 1 d . . .
O3 O 0.7350(5) -0.0502(3) 0.8708(2) 0.0181(5) Uani 1 1 d . . .
H3 H 0.728(7) -0.141(6) 0.837(4) 0.025 Uiso 1 1 d . . .
O4 O 0.6211(4) 0.5535(3) 0.5895(2) 0.0153(5) Uani 1 1 d . . .
O5 O 1.0476(4) 0.5348(3) 0.6666(3) 0.0177(5) Uani 1 1 d . . .
O6 O 0.7022(4) 0.6835(3) 0.7789(3) 0.0205(5) Uani 1 1 d . . .
O7 O 0.4259(4) 0.3096(3) 0.8570(2) 0.0169(5) Uani 1 1 d . . .
H7 H 0.394(8) 0.238(6) 0.924(5) 0.024 Uiso 1 1 d . . .
C1 C 0.7959(6) 0.2826(5) 0.9751(3) 0.0204(7) Uani 1 1 d . . .
H1A H 0.7504 0.1638 1.0390 0.031 Uiso 1 1 calc R . .
H1B H 0.7323 0.3742 1.0163 0.031 Uiso 1 1 calc R . .
H1C H 0.9708 0.2918 0.9573 0.031 Uiso 1 1 calc R . .
C2 C 0.6921(6) 0.3113(4) 0.8372(3) 0.0135(6) Uani 1 1 d . . .
N1 N 1.2890(6) 0.8487(4) 0.6382(4) 0.0218(7) Uani 1 1 d . . .
H11 H 1.430(8) 0.814(5) 0.682(4) 0.031 Uiso 1 1 d . . .
H12 H 1.333(8) 0.861(5) 0.543(5) 0.031 Uiso 1 1 d . . .
H13 H 1.177(8) 0.730(5) 0.674(4) 0.031 Uiso 1 1 d . . .
H14 H 1.231(8) 0.942(6) 0.647(5) 0.031 Uiso 1 1 d . . .

loop_
_atom_site_aniso_label
_atom_site_aniso_U_11
_atom_site_aniso_U_22
_atom_site_aniso_U_33
_atom_site_aniso_U_23
_atom_site_aniso_U_13
_atom_site_aniso_U_12
Fe1 0.0115(3) 0.0134(3) 0.0136(3) -0.00386(19) 0.00058(18) 0.00135(18)
P1 0.0122(4) 0.0111(4) 0.0126(4) -0.0038(3) -0.0004(3) 0.0013(3)
P2 0.0121(4) 0.0109(4) 0.0129(4) -0.0045(3) -0.0006(3) 0.0012(3)
O1 0.0177(12) 0.0171(11) 0.0159(11) -0.0058(9) -0.0053(9) 0.0044(9)
O2 0.0130(12) 0.0147(11) 0.0290(13) -0.0083(10) 0.0034(10) -0.0005(9)
O3 0.0262(13) 0.0110(11) 0.0167(12) -0.0040(9) -0.0027(10) 0.0005(9)
O4 0.0147(12) 0.0162(11) 0.0124(11) -0.0016(9) 0.0002(9) -0.0004(9)
O5 0.0125(11) 0.0131(11) 0.0261(13) -0.0049(10) -0.0007(10) 0.0003(9)
O6 0.0251(13) 0.0153(11) 0.0234(13) -0.0102(10) -0.0013(10) 0.0030(10)
O7 0.0129(12) 0.0189(12) 0.0152(12) -0.0016(9) 0.0023(9) 0.0009(9)
C1 0.0222(18) 0.0261(18) 0.0122(16) -0.0048(14) -0.0030(13) 0.0004(14)
C2 0.0114(15) 0.0144(15) 0.0142(15) -0.0048(12) 0.0010(12) 0.0021(12)
N1 0.0213(16) 0.0176(16) 0.0283(18) -0.0110(14) -0.0008(13) 0.0026(12)
